data_2240840
loop_
_publ_author_name
'Gomes, Ligia R.'
'Low, John Nicolson'
'Cagide, Fernando'
'Borges, Fernanda'

_publ_section_title
;
 Crystal structures of two
 6-(2-hydroxybenzoyl)-5<i>H</i>-thiazolo[3,2-<i>a</i>]pyrimidin-5-ones
;
_journal_issue 7
_journal_name_full 'Acta Crystallographica Section E'
_journal_page_first 766
_journal_page_last 771
_journal_paper_doi 10.1107/S2056989015011044
_journal_volume 71
_journal_year 2015
_chemical_formula_iupac 'C13 H8 N2 O3 S'
_chemical_formula_moiety 'C13 H8 N2 O3 S'
_chemical_formula_sum 'C13 H8 N2 O3 S'
_chemical_formula_weight 272.27
_chemical_name_systematic
;
6-(2-Hydroxybenzoyl)-5<i>H</i>-thiazolo[3,2-<i>a</i>]pyrimidin-5-one
;
_space_group_crystal_system monoclinic
_space_group_IT_number 14
_space_group_name_Hall '-P 2yn'
_space_group_name_H-M_alt 'P 1 21/n 1'
_symmetry_space_group_name_Hall '-P 2yn'
_symmetry_space_group_name_H-M 'P 1 21/n 1'
_atom_sites_solution_hydrogens mixed
_audit_creation_method SHELXL-2014/7
_cell_angle_alpha 90
_cell_angle_beta 99.49(2)
_cell_angle_gamma 90
_cell_formula_units_Z 4
_cell_length_a 7.5563(5)
_cell_length_b 15.3187(11)
_cell_length_c 10.1229(7)
_cell_measurement_reflns_used 7040
_cell_measurement_temperature 100
_cell_measurement_theta_max 27.5
_cell_measurement_theta_min 2.4
_cell_volume 1155.72(15)
_computing_cell_refinement
;
<i>CrystalClear-SM Expert</i> (Rigaku, 2012)
;
_computing_data_collection
;
<i>CrystalClear-SM Expert</i> (Rigaku, 2012)
;
_computing_data_reduction
;
<i>CrystalClear-SM Expert</i> (Rigaku, 2012)
;
_computing_molecular_graphics
;
Mercury (Macrae <i>et al.</i>,  2006)
;
_computing_publication_material
;
Oscail (McArdle <i>et al.</i>,  2004) and
SHELXL2014 (Sheldrick, 2015)
;
_computing_structure_refinement
;
Oscail (McArdle <i>et al.</i>,  2004),
<i>ShelXle</i> (H\"ubschle <i>et al.</i>,  2011) and
SHELXL2014 (Sheldrick, 2015)
;
_computing_structure_solution
;
SHELXS (Sheldrick, 2008)
;
_diffrn_ambient_temperature 100(2)
_diffrn_detector_area_resol_mean 28.5714
_diffrn_measured_fraction_theta_full 0.996
_diffrn_measured_fraction_theta_max 0.994
_diffrn_measurement_device
;
AFC12 (Right): Kappa 3 circle
;
_diffrn_measurement_device_type
;
Rigaku Saturn724+ (2x2 bin mode)
;
_diffrn_measurement_method 'profile data from \w-scans'
_diffrn_radiation_monochromator 'Graphite Monochromator'
_diffrn_radiation_type MoK\a
_diffrn_radiation_wavelength 0.71075
_diffrn_reflns_av_R_equivalents 0.0401
_diffrn_reflns_limit_h_max 9
_diffrn_reflns_limit_h_min -8
_diffrn_reflns_limit_k_max 19
_diffrn_reflns_limit_k_min -16
_diffrn_reflns_limit_l_max 10
_diffrn_reflns_limit_l_min -13
_diffrn_reflns_number 7713
_diffrn_reflns_theta_full 25.000
_diffrn_reflns_theta_max 27.484
_diffrn_reflns_theta_min 3.130
_exptl_absorpt_coefficient_mu 0.285
_exptl_absorpt_correction_T_max 0.989
_exptl_absorpt_correction_T_min 0.912
_exptl_absorpt_correction_type multi-scan
_exptl_absorpt_process_details
;
<i>CrystalClear-SM Expert</i> (Rigaku, 2012)
;
_exptl_crystal_colour colourless
_exptl_crystal_density_diffrn 1.565
_exptl_crystal_description plate
_exptl_crystal_F_000 560
_exptl_crystal_size_max 0.330
_exptl_crystal_size_mid 0.210
_exptl_crystal_size_min 0.040
_refine_diff_density_max 0.383
_refine_diff_density_min -0.223
_refine_ls_extinction_method none
_refine_ls_goodness_of_fit_ref 1.024
_refine_ls_hydrogen_treatment constr
_refine_ls_matrix_type full
_refine_ls_number_parameters 172
_refine_ls_number_reflns 2632
_refine_ls_number_restraints 0
_refine_ls_restrained_S_all 1.024
_refine_ls_R_factor_all 0.0476
_refine_ls_R_factor_gt 0.0360
_refine_ls_shift/su_max 0.001
_refine_ls_shift/su_mean 0.000
_refine_ls_structure_factor_coef Fsqd
_refine_ls_weighting_details 'w=1/[\s^2^(Fo^2^)+(0.0485P)^2^+0.3293P] where P=(Fo^2^+2Fc^2^)/3'
_refine_ls_weighting_scheme calc
_refine_ls_wR_factor_gt 0.0904
_refine_ls_wR_factor_ref 0.0955
_reflns_number_gt 2135
_reflns_number_total 2632
_reflns_threshold_expression 'I > 2\s(I)'
_cod_data_source_file hb7437sup1.cif
_cod_data_source_block 1
_cod_original_cell_volume 1155.70(15)
_cod_database_code 2240840
_shelx_space_group_comment
;
The symmetry employed for this shelxl refinement is uniquely defined
by the following loop, which should always be used as a source of
symmetry information in preference to the above space-group names.
They are only intended as comments.
;
_shelx_estimated_absorpt_t_min 0.912
_shelx_estimated_absorpt_t_max 0.989

loop_
_space_group_symop_operation_xyz
'x, y, z'
'-x+1/2, y+1/2, -z+1/2'
'-x, -y, -z'
'x-1/2, -y-1/2, z-1/2'

loop_
_atom_site_type_symbol
_atom_site_label
_atom_site_fract_x
_atom_site_fract_y
_atom_site_fract_z
_atom_site_U_iso_or_equiv
_atom_site_adp_type
_atom_site_calc_flag
_atom_site_occupancy
S S1 0.53044(5) 0.47242(3) 0.82245(4) 0.01896(13) Uani d 1
O O5 0.13953(16) 0.30924(7) 0.48703(11) 0.0220(3) Uani d 1
O O62 -0.16684(15) 0.43565(8) 0.04276(11) 0.0244(3) Uani d 1
H H62A -0.1549 0.4787 0.0949 0.037 Uiso d 1
O O67 -0.03352(15) 0.51893(7) 0.25912(11) 0.0202(3) Uani d 1
N N4 0.32960(17) 0.39593(9) 0.62970(12) 0.0153(3) Uani d 1
N N8 0.35861(18) 0.54953(9) 0.59756(13) 0.0182(3) Uani d 1
C C2 0.4957(2) 0.36098(11) 0.83142(15) 0.0200(3) Uani d 1
H H2 0.5482 0.3254 0.9044 0.024 Uiso calc 1
C C3 0.3863(2) 0.33073(11) 0.72355(15) 0.0184(3) Uani d 1
H H3 0.3510 0.2713 0.7121 0.022 Uiso calc 1
C C5 0.2084(2) 0.38137(11) 0.50752(15) 0.0167(3) Uani d 1
C C6 0.1834(2) 0.45847(10) 0.42710(14) 0.0157(3) Uani d 1
C C7 0.2532(2) 0.53721(11) 0.47770(15) 0.0174(3) Uani d 1
H H7 0.2244 0.5873 0.4232 0.021 Uiso calc 1
C C9 0.3934(2) 0.47688(10) 0.66844(15) 0.0159(3) Uani d 1
C C61 0.1006(2) 0.39010(10) 0.19292(14) 0.0162(3) Uani d 1
C C62 -0.0209(2) 0.38331(11) 0.07150(15) 0.0184(3) Uani d 1
C C63 0.0072(2) 0.32092(11) -0.02354(16) 0.0219(4) Uani d 1
H H62 -0.0774 0.3146 -0.1035 0.026 Uiso calc 1
C C64 0.1571(2) 0.26854(11) -0.00138(16) 0.0217(4) Uani d 1
H H64 0.1752 0.2264 -0.0666 0.026 Uiso calc 1
C C65 0.2832(2) 0.27646(11) 0.11565(16) 0.0201(3) Uani d 1
H H65 0.3881 0.2413 0.1289 0.024 Uiso calc 1
C C66 0.2531(2) 0.33623(10) 0.21201(15) 0.0178(3) Uani d 1
H H66 0.3372 0.3409 0.2926 0.021 Uiso calc 1
C C67 0.0738(2) 0.45816(10) 0.29057(15) 0.0160(3) Uani d 1

loop_
_atom_site_aniso_label
_atom_site_aniso_U_11
_atom_site_aniso_U_22
_atom_site_aniso_U_33
_atom_site_aniso_U_12
_atom_site_aniso_U_13
_atom_site_aniso_U_23
S1 0.0213(2) 0.0200(2) 0.01334(19) -0.00121(15) -0.00382(14) 0.00147(15)
O5 0.0276(6) 0.0188(6) 0.0182(6) -0.0057(5) -0.0003(5) -0.0008(4)
O62 0.0242(6) 0.0272(7) 0.0184(6) 0.0057(5) -0.0068(5) -0.0042(5)
O67 0.0210(6) 0.0209(6) 0.0167(5) 0.0045(5) -0.0025(4) -0.0006(4)
N4 0.0172(6) 0.0143(7) 0.0140(6) 0.0011(5) 0.0008(5) 0.0005(5)
N8 0.0209(7) 0.0164(7) 0.0151(6) 0.0003(5) -0.0038(5) -0.0002(5)
C2 0.0231(8) 0.0204(9) 0.0160(7) 0.0034(6) 0.0019(6) 0.0034(6)
C3 0.0235(8) 0.0150(8) 0.0166(7) 0.0028(6) 0.0033(6) 0.0039(6)
C5 0.0161(7) 0.0188(9) 0.0148(7) -0.0002(6) 0.0015(6) -0.0025(6)
C6 0.0164(7) 0.0177(9) 0.0122(7) 0.0015(6) -0.0004(6) -0.0016(6)
C7 0.0181(7) 0.0174(9) 0.0154(7) 0.0019(6) -0.0014(6) 0.0008(6)
C9 0.0158(7) 0.0156(8) 0.0153(7) 0.0001(6) -0.0007(6) -0.0009(6)
C61 0.0179(7) 0.0161(8) 0.0136(7) -0.0025(6) 0.0002(6) -0.0002(6)
C62 0.0193(7) 0.0181(9) 0.0164(7) -0.0009(6) -0.0013(6) 0.0013(6)
C63 0.0283(8) 0.0211(9) 0.0145(7) -0.0042(7) -0.0017(6) -0.0004(6)
C64 0.0328(9) 0.0163(9) 0.0165(7) -0.0029(7) 0.0059(7) -0.0021(6)
C65 0.0241(8) 0.0163(9) 0.0200(8) 0.0015(6) 0.0043(6) 0.0006(6)
C66 0.0196(8) 0.0171(9) 0.0160(7) -0.0015(6) 0.0007(6) 0.0005(6)
C67 0.0153(7) 0.0162(8) 0.0158(7) -0.0014(6) 0.0004(6) 0.0016(6)

loop_
_atom_type_symbol
_atom_type_description
_atom_type_scat_dispersion_real
_atom_type_scat_dispersion_imag
_atom_type_scat_source
C C 0.0033 0.0016 'International Tables Vol C Tables 4.2.6.8 and 6.1.1.4'
H H 0.0000 0.0000 'International Tables Vol C Tables 4.2.6.8 and 6.1.1.4'
N N 0.0061 0.0033 'International Tables Vol C Tables 4.2.6.8 and 6.1.1.4'
O O 0.0106 0.0060 'International Tables Vol C Tables 4.2.6.8 and 6.1.1.4'
S S 0.1246 0.1234 'International Tables Vol C Tables 4.2.6.8 and 6.1.1.4'

loop_
_geom_angle_atom_site_label_1
_geom_angle_atom_site_label_2
_geom_angle_atom_site_label_3
_geom_angle
C9 S1 C2 90.74(7)
C62 O62 H62A 109.3
C9 N4 C3 113.61(13)
C9 N4 C5 122.40(13)
C3 N4 C5 123.91(13)
C9 N8 C7 113.80(14)
C3 C2 S1 112.14(12)
C3 C2 H2 123.9
S1 C2 H2 123.9
C2 C3 N4 112.72(15)
C2 C3 H3 123.6
N4 C3 H3 123.6
O5 C5 N4 118.75(14)
O5 C5 C6 129.54(14)
N4 C5 C6 111.69(13)
C7 C6 C5 120.26(14)
C7 C6 C67 117.84(14)
C5 C6 C67 121.81(13)
N8 C7 C6 126.02(15)
N8 C7 H7 117.0
C6 C7 H7 117.0
N8 C9 N4 125.30(14)
N8 C9 S1 123.91(12)
N4 C9 S1 110.78(11)
C66 C61 C62 118.53(14)
C66 C61 C67 121.59(14)
C62 C61 C67 119.65(14)
O62 C62 C63 117.85(14)
O62 C62 C61 122.18(14)
C63 C62 C61 119.97(15)
C64 C63 C62 120.06(15)
C64 C63 H62 120.0
C62 C63 H62 120.0
C63 C64 C65 121.00(15)
C63 C64 H64 119.5
C65 C64 H64 119.5
C66 C65 C64 119.14(15)
C66 C65 H65 120.4
C64 C65 H65 120.4
C65 C66 C61 121.21(15)
C65 C66 H66 119.4
C61 C66 H66 119.4
O67 C67 C61 120.99(14)
O67 C67 C6 118.38(14)
C61 C67 C6 120.53(13)

loop_
_geom_bond_atom_site_label_1
_geom_bond_atom_site_label_2
_geom_bond_distance
S1 C9 1.7248(16)
S1 C2 1.7318(17)
O5 C5 1.225(2)
O62 C62 1.3559(19)
O62 H62A 0.8405
O67 C67 1.2413(19)
N4 C9 1.364(2)
N4 C3 1.396(2)
N4 C5 1.4298(19)
N8 C9 1.327(2)
N8 C7 1.3503(19)
C2 C3 1.339(2)
C2 H2 0.9500
C3 H3 0.9500
C5 C6 1.429(2)
C6 C7 1.381(2)
C6 C67 1.489(2)
C7 H7 0.9500
C61 C66 1.404(2)
C61 C62 1.411(2)
C61 C67 1.473(2)
C62 C63 1.397(2)
C63 C64 1.376(2)
C63 H62 0.9500
C64 C65 1.397(2)
C64 H64 0.9500
C65 C66 1.384(2)
C65 H65 0.9500
C66 H66 0.9500

loop_
_geom_hbond_atom_site_label_D
_geom_hbond_atom_site_label_H
_geom_hbond_atom_site_label_A
_geom_hbond_site_symmetry_A
_geom_hbond_distance_DH
_geom_hbond_distance_HA
_geom_hbond_distance_DA
_geom_hbond_angle_DHA
O62 H62A O67 . 0.84 1.87 2.5906(16) 144
C2 H2 O5 4_666 0.95 2.29 3.146(2) 150

loop_
_geom_torsion_atom_site_label_1
_geom_torsion_atom_site_label_2
_geom_torsion_atom_site_label_3
_geom_torsion_atom_site_label_4
_geom_torsion
C9 S1 C2 C3 -0.18(13)
S1 C2 C3 N4 0.97(18)
C9 N4 C3 C2 -1.52(19)
C5 N4 C3 C2 -178.23(13)
C9 N4 C5 O5 -171.08(14)
C3 N4 C5 O5 5.4(2)
C9 N4 C5 C6 7.34(19)
C3 N4 C5 C6 -176.23(13)
O5 C5 C6 C7 170.03(16)
N4 C5 C6 C7 -8.2(2)
O5 C5 C6 C67 -6.4(3)
N4 C5 C6 C67 175.39(13)
C9 N8 C7 C6 0.0(2)
C5 C6 C7 N8 5.1(2)
C67 C6 C7 N8 -178.29(14)
C7 N8 C9 N4 -1.1(2)
C7 N8 C9 S1 177.67(11)
C3 N4 C9 N8 -179.75(14)
C5 N4 C9 N8 -3.0(2)
C3 N4 C9 S1 1.35(16)
C5 N4 C9 S1 178.12(10)
C2 S1 C9 N8 -179.59(14)
C2 S1 C9 N4 -0.67(12)
C66 C61 C62 O62 -176.96(15)
C67 C61 C62 O62 -2.4(2)
C66 C61 C62 C63 3.3(2)
C67 C61 C62 C63 177.80(14)
O62 C62 C63 C64 177.45(15)
C61 C62 C63 C64 -2.8(2)
C62 C63 C64 C65 0.1(3)
C63 C64 C65 C66 1.9(2)
C64 C65 C66 C61 -1.4(2)
C62 C61 C66 C65 -1.2(2)
C67 C61 C66 C65 -175.63(14)
C66 C61 C67 O67 161.58(15)
C62 C61 C67 O67 -12.8(2)
C66 C61 C67 C6 -14.7(2)
C62 C61 C67 C6 170.93(14)
C7 C6 C67 O67 -40.9(2)
C5 C6 C67 O67 135.67(15)
C7 C6 C67 C61 135.52(15)
C5 C6 C67 C61 -48.0(2)

_cod_database_fobs_code 2240840
